data_7705083
loop_
_publ_author_name
'Li, Yanhua'
'Song, Xuedan'
'Liu, Yan'
'Guo, Yongkang'
'Sun, Yu'
'Ji, Min'
'You, Zhonglu'
'An, Yonglin'

_publ_section_title
;
 Syntheses, structures, and photocatalytic properties of open-framework
 Ag-Sn-S compounds.
;
_journal_issue 33
_journal_name_full 'Dalton transactions (Cambridge, England : 2003)'
_journal_page_first 11708
_journal_page_last 11714
_journal_paper_doi 10.1039/d0dt02513e
_journal_volume 49
_journal_year 2020
_chemical_formula_sum 'K2 S5 Sn2'
_chemical_formula_weight 475.88
_space_group_crystal_system monoclinic
_space_group_IT_number 15
_space_group_name_Hall '-C 2yc'
_space_group_name_H-M_alt 'C 1 2/c 1'
_audit_creation_method SHELXL-2017/1
_audit_update_record
;
2020-05-20 deposited with the CCDC.	2020-08-10 downloaded from the CCDC.
;
_cell_angle_alpha 90
_cell_angle_beta 108.248(5)
_cell_angle_gamma 90
_cell_formula_units_Z 4
_cell_length_a 11.100(5)
_cell_length_b 7.819(4)
_cell_length_c 11.543(6)
_cell_measurement_reflns_used 2491
_cell_measurement_temperature 273(2)
_cell_measurement_theta_max 27.54
_cell_measurement_theta_min 3.24
_cell_volume 951.4(8)
_computing_structure_refinement 'SHELXL-2017/1 (Sheldrick, 2017)'
_computing_structure_solution 'SHELXT 2014/5 (Sheldrick, 2014)'
_diffrn_ambient_temperature 273(2)
_diffrn_measured_fraction_theta_full 0.987
_diffrn_measured_fraction_theta_max 0.987
_diffrn_measurement_device_type 'CCD area detector'
_diffrn_measurement_method 'phi and omega scans'
_diffrn_radiation_source 'sealed tube'
_diffrn_radiation_type MoK\a
_diffrn_radiation_wavelength 0.71073
_diffrn_reflns_av_R_equivalents 0.0512
_diffrn_reflns_av_unetI/netI 0.0593
_diffrn_reflns_Laue_measured_fraction_full 0.987
_diffrn_reflns_Laue_measured_fraction_max 0.987
_diffrn_reflns_limit_h_max 13
_diffrn_reflns_limit_h_min -13
_diffrn_reflns_limit_k_max 9
_diffrn_reflns_limit_k_min -6
_diffrn_reflns_limit_l_max 13
_diffrn_reflns_limit_l_min -13
_diffrn_reflns_number 2215
_diffrn_reflns_point_group_measured_fraction_full 0.987
_diffrn_reflns_point_group_measured_fraction_max 0.987
_diffrn_reflns_theta_full 24.996
_diffrn_reflns_theta_max 24.996
_diffrn_reflns_theta_min 3.244
_exptl_absorpt_coefficient_mu 7.138
_exptl_absorpt_correction_T_max 0.7456
_exptl_absorpt_correction_T_min 0.1429
_exptl_absorpt_correction_type multi-scan
_exptl_absorpt_process_details 'SADABS 2014/5'
_exptl_crystal_colour yellow
_exptl_crystal_density_diffrn 3.322
_exptl_crystal_description block
_exptl_crystal_F_000 872
_exptl_crystal_size_max 0.18
_exptl_crystal_size_mid 0.17
_exptl_crystal_size_min 0.16
_refine_diff_density_max 3.038
_refine_diff_density_min -3.275
_refine_diff_density_rms 0.432
_refine_ls_extinction_coef 0.0172(15)
_refine_ls_extinction_expression Fc^*^=kFc[1+0.001xFc^2^\l^3^/sin(2\q)]^-1/4^
_refine_ls_extinction_method 'SHELXL-2017/1 (Sheldrick 2017)'
_refine_ls_goodness_of_fit_ref 1.124
_refine_ls_hydrogen_treatment undef
_refine_ls_matrix_type full
_refine_ls_number_parameters 43
_refine_ls_number_reflns 825
_refine_ls_number_restraints 0
_refine_ls_restrained_S_all 1.124
_refine_ls_R_factor_all 0.0553
_refine_ls_R_factor_gt 0.0545
_refine_ls_shift/su_max 0.000
_refine_ls_shift/su_mean 0.000
_refine_ls_structure_factor_coef Fsqd
_refine_ls_weighting_details 'w=1/[\s^2^(Fo^2^)+(0.1111P)^2^+1.2604P] where P=(Fo^2^+2Fc^2^)/3'
_refine_ls_weighting_scheme calc
_refine_ls_wR_factor_gt 0.1488
_refine_ls_wR_factor_ref 0.1503
_reflns_Friedel_coverage 0.000
_reflns_number_gt 801
_reflns_number_total 825
_reflns_threshold_expression 'I > 2\s(I)'
_cod_data_source_file d0dt02513e2.cif
_cod_data_source_block 2
_cod_depositor_comments 'Adding full bibliography for 7705079--7705083.cif.'
_cod_original_cell_volume 951.5(8)
_cod_original_sg_symbol_H-M 'C 2/c'
_cod_database_code 7705083
_shelx_shelxl_version_number 2017/1
_shelx_space_group_comment
;
The symmetry employed for this shelxl refinement is uniquely defined
by the following loop, which should always be used as a source of
symmetry information in preference to the above space-group names.
They are only intended as comments.
;

loop_
_space_group_symop_operation_xyz
'x, y, z'
'-x, y, -z+1/2'
'x+1/2, y+1/2, z'
'-x+1/2, y+1/2, -z+1/2'
'-x, -y, -z'
'x, -y, z-1/2'
'-x+1/2, -y+1/2, -z'
'x+1/2, -y+1/2, z-1/2'

loop_
_atom_site_label
_atom_site_type_symbol
_atom_site_fract_x
_atom_site_fract_y
_atom_site_fract_z
_atom_site_U_iso_or_equiv
_atom_site_adp_type
_atom_site_occupancy
_atom_site_site_symmetry_order
_atom_site_calc_flag
_atom_site_refinement_flags_posn
_atom_site_refinement_flags_adp
_atom_site_refinement_flags_occupancy
_atom_site_disorder_assembly
_atom_site_disorder_group
Sn01 Sn 0.59423(4) 0.34615(6) 0.44161(4) 0.0129(5) Uani 1 1 d . . . . .
K002 K 0.7200(2) 0.1667(2) 0.81740(16) 0.0291(6) Uani 1 1 d . . . . .
S003 S 0.80379(16) 0.4488(2) 0.46196(15) 0.0160(6) Uani 1 1 d . . . . .
S004 S 0.500000 0.1854(4) 0.250000 0.0186(7) Uani 1 2 d S T P . .
S005 S 0.5169(2) 0.3655(3) 0.61596(17) 0.0206(6) Uani 1 1 d . . . . .

loop_
_atom_site_aniso_label
_atom_site_aniso_U_11
_atom_site_aniso_U_22
_atom_site_aniso_U_33
_atom_site_aniso_U_23
_atom_site_aniso_U_13
_atom_site_aniso_U_12
Sn01 0.0060(6) 0.0266(6) 0.0063(6) -0.00189(15) 0.0024(3) 0.00204(15)
K002 0.0298(10) 0.0408(13) 0.0186(11) 0.0082(7) 0.0101(8) 0.0095(7)
S003 0.0084(9) 0.0255(11) 0.0153(9) 0.0014(7) 0.0052(6) 0.0014(7)
S004 0.0218(14) 0.0232(13) 0.0077(13) 0.000 0.0002(10) 0.000
S005 0.0228(11) 0.0319(12) 0.0125(11) 0.0051(7) 0.0135(8) 0.0104(8)

loop_
_atom_type_symbol
_atom_type_description
_atom_type_scat_dispersion_real
_atom_type_scat_dispersion_imag
_atom_type_scat_source
K K 0.2009 0.2494 'International Tables Vol C Tables 4.2.6.8 and 6.1.1.4'
Sn Sn -0.6537 1.4246 'International Tables Vol C Tables 4.2.6.8 and 6.1.1.4'
S S 0.1246 0.1234 'International Tables Vol C Tables 4.2.6.8 and 6.1.1.4'

loop_
_geom_angle_atom_site_label_1
_geom_angle_atom_site_label_2
_geom_angle_atom_site_label_3
_geom_angle
_geom_angle_site_symmetry_1
_geom_angle_site_symmetry_3
_geom_angle_publ_flag
S003 Sn01 S005 118.77(7) . . ?
S003 Sn01 S004 112.50(5) . . ?
S005 Sn01 S004 127.79(7) . . ?
S003 Sn01 S005 95.99(7) . 5_666 ?
S005 Sn01 S005 83.88(7) . 5_666 ?
S004 Sn01 S005 100.45(8) . 5_666 ?
S003 Sn01 S003 88.65(6) . 7_656 ?
S005 Sn01 S003 85.51(6) . 7_656 ?
S004 Sn01 S003 86.49(7) . 7_656 ?
S005 Sn01 S003 169.38(6) 5_666 7_656 ?
S003 Sn01 K002 54.96(5) . 4_656 ?
S005 Sn01 K002 66.86(7) . 4_656 ?
S004 Sn01 K002 164.25(5) . 4_656 ?
S005 Sn01 K002 73.61(6) 5_666 4_656 ?
S003 Sn01 K002 101.65(6) 7_656 4_656 ?
S003 Sn01 K002 157.02(5) . 8_455 ?
S005 Sn01 K002 72.40(6) . 8_455 ?
S004 Sn01 K002 63.90(3) . 8_455 ?
S005 Sn01 K002 63.96(6) 5_666 8_455 ?
S003 Sn01 K002 113.08(5) 7_656 8_455 ?
K002 Sn01 K002 123.10(3) 4_656 8_455 ?
S003 Sn01 K002 52.50(5) . 7_656 ?
S005 Sn01 K002 171.10(6) . 7_656 ?
S004 Sn01 K002 60.50(5) . 7_656 ?
S005 Sn01 K002 98.22(5) 5_666 7_656 ?
S003 Sn01 K002 92.19(5) 7_656 7_656 ?
K002 Sn01 K002 105.32(5) 4_656 7_656 ?
K002 Sn01 K002 116.32(4) 8_455 7_656 ?
S005 K002 S003 130.79(8) . 4_646 ?
S005 K002 S003 65.48(6) . 7_656 ?
S003 K002 S003 130.25(7) 4_646 7_656 ?
S005 K002 S005 60.03(7) . 2_656 ?
S003 K002 S005 78.12(7) 4_646 2_656 ?
S003 K002 S005 121.82(7) 7_656 2_656 ?
S005 K002 S003 87.03(7) . 6_566 ?
S003 K002 S003 99.21(7) 4_646 6_566 ?
S003 K002 S003 130.34(7) 7_656 6_566 ?
S005 K002 S003 65.98(6) 2_656 6_566 ?
S005 K002 S004 86.36(7) . 5_656 ?
S003 K002 S004 62.43(5) 4_646 5_656 ?
S003 K002 S004 74.72(5) 7_656 5_656 ?
S005 K002 S004 82.89(7) 2_656 5_656 ?
S003 K002 S004 147.09(7) 6_566 5_656 ?
S005 K002 S004 98.64(7) . 7_656 ?
S003 K002 S004 129.98(7) 4_646 7_656 ?
S003 K002 S004 71.75(5) 7_656 7_656 ?
S005 K002 S004 133.66(8) 2_656 7_656 ?
S003 K002 S004 72.77(6) 6_566 7_656 ?
S004 K002 S004 140.13(8) 5_656 7_656 ?
S005 K002 S005 145.99(7) . 4_646 ?
S003 K002 S005 75.14(6) 4_646 4_646 ?
S003 K002 S005 80.90(6) 7_656 4_646 ?
S005 K002 S005 152.64(8) 2_656 4_646 ?
S003 K002 S005 112.80(8) 6_566 4_646 ?
S004 K002 S005 89.77(7) 5_656 4_646 ?
S004 K002 S005 64.30(7) 7_656 4_646 ?
S005 K002 Sn01 166.31(8) . 4_646 ?
S003 K002 Sn01 38.72(4) 4_646 4_646 ?
S003 K002 Sn01 113.15(7) 7_656 4_646 ?
S005 K002 Sn01 114.84(7) 2_656 4_646 ?
S003 K002 Sn01 102.61(7) 6_566 4_646 ?
S004 K002 Sn01 80.27(5) 5_656 4_646 ?
S004 K002 Sn01 93.54(6) 7_656 4_646 ?
S005 K002 Sn01 37.80(4) 4_646 4_646 ?
S005 K002 Sn01 136.06(7) . 8_556 ?
S003 K002 Sn01 92.16(5) 4_646 8_556 ?
S003 K002 Sn01 95.83(6) 7_656 8_556 ?
S005 K002 Sn01 137.88(7) 2_656 8_556 ?
S003 K002 Sn01 75.58(5) 6_566 8_556 ?
S004 K002 Sn01 128.63(6) 5_656 8_556 ?
S004 K002 Sn01 37.83(4) 7_656 8_556 ?
S005 K002 Sn01 39.09(4) 4_646 8_556 ?
Sn01 K002 Sn01 56.90(3) 4_646 8_556 ?
S005 K002 Sn01 83.11(6) . 7_656 ?
S003 K002 Sn01 139.53(7) 4_646 7_656 ?
S003 K002 Sn01 35.53(4) 7_656 7_656 ?
S005 K002 Sn01 141.66(6) 2_656 7_656 ?
S003 K002 Sn01 104.67(6) 6_566 7_656 ?
S004 K002 Sn01 106.47(5) 5_656 7_656 ?
S004 K002 Sn01 36.47(3) 7_656 7_656 ?
S005 K002 Sn01 65.67(5) 4_646 7_656 ?
Sn01 K002 Sn01 103.43(5) 4_646 7_656 ?
Sn01 K002 Sn01 63.60(4) 8_556 7_656 ?
S005 K002 K002 116.13(8) . 7_657 ?
S003 K002 K002 52.47(6) 4_646 7_657 ?
S003 K002 K002 175.41(10) 7_656 7_657 ?
S005 K002 K002 61.38(6) 2_656 7_657 ?
S003 K002 K002 46.75(5) 6_566 7_657 ?
S004 K002 K002 109.44(7) 5_656 7_657 ?
S004 K002 K002 103.66(8) 7_656 7_657 ?
S005 K002 K002 97.01(7) 4_646 7_657 ?
Sn01 K002 K002 66.40(5) 4_646 7_657 ?
Sn01 K002 K002 80.08(6) 8_556 7_657 ?
Sn01 K002 K002 139.89(9) 7_656 7_657 ?
Sn01 S003 Sn01 91.35(6) . 7_656 ?
Sn01 S003 K002 86.32(6) . 4_656 ?
Sn01 S003 K002 105.32(7) 7_656 4_656 ?
Sn01 S003 K002 91.98(6) . 7_656 ?
Sn01 S003 K002 93.76(6) 7_656 7_656 ?
K002 S003 K002 160.88(7) 4_656 7_656 ?
Sn01 S003 K002 97.97(7) . 6_565 ?
Sn01 S003 K002 169.22(7) 7_656 6_565 ?
K002 S003 K002 80.79(7) 4_656 6_565 ?
K002 S003 K002 80.59(5) 7_656 6_565 ?
Sn01 S004 Sn01 118.90(12) 2_655 . ?
Sn01 S004 K002 97.31(5) 2_655 5_656 ?
Sn01 S004 K002 130.56(5) . 5_656 ?
Sn01 S004 K002 130.56(5) 2_655 6 ?
Sn01 S004 K002 97.31(5) . 6 ?
K002 S004 K002 80.22(9) 5_656 6 ?
Sn01 S004 K002 78.27(5) 2_655 7_656 ?
Sn01 S004 K002 83.04(6) . 7_656 ?
K002 S004 K002 140.13(8) 5_656 7_656 ?
K002 S004 K002 73.79(4) 6 7_656 ?
Sn01 S004 K002 83.04(6) 2_655 8_455 ?
Sn01 S004 K002 78.27(5) . 8_455 ?
K002 S004 K002 73.79(4) 5_656 8_455 ?
K002 S004 K002 140.13(8) 6 8_455 ?
K002 S004 K002 142.76(11) 7_656 8_455 ?
Sn01 S005 Sn01 96.12(7) . 5_666 ?
Sn01 S005 K002 103.15(8) . . ?
Sn01 S005 K002 144.60(9) 5_666 . ?
Sn01 S005 K002 132.02(9) . 2_656 ?
Sn01 S005 K002 96.87(8) 5_666 2_656 ?
K002 S005 K002 91.95(9) . 2_656 ?
Sn01 S005 K002 75.34(7) . 4_656 ?
Sn01 S005 K002 76.95(7) 5_666 4_656 ?
K002 S005 K002 79.58(6) . 4_656 ?
K002 S005 K002 152.64(8) 2_656 4_656 ?

loop_
_geom_bond_atom_site_label_1
_geom_bond_atom_site_label_2
_geom_bond_distance
_geom_bond_site_symmetry_2
_geom_bond_publ_flag
Sn01 S003 2.402(2) . ?
Sn01 S005 2.428(2) . ?
Sn01 S004 2.4735(17) . ?
Sn01 S005 2.556(2) 5_666 ?
Sn01 S003 2.655(2) 7_656 ?
Sn01 K002 3.832(2) 4_656 ?
Sn01 K002 3.949(3) 8_455 ?
Sn01 K002 4.131(2) 7_656 ?
K002 S005 3.102(3) . ?
K002 S003 3.144(3) 4_646 ?
K002 S003 3.279(3) 7_656 ?
K002 S005 3.345(3) 2_656 ?
K002 S003 3.423(3) 6_566 ?
K002 S004 3.600(3) 5_656 ?
K002 S004 3.622(3) 7_656 ?
K002 S005 3.642(3) 4_646 ?
K002 K002 4.261(4) 7_657 ?
